data_2008372
loop_
_publ_author_name
'Karsten, Peter'
'Str\"ahle, Joachim'

_publ_section_title \m-Oxo-bis[<i>N</i>,<i>N</i>'-ethylenebis(2-thioacetophenonidenimine)iron(III)]
_journal_issue 4
_journal_name_full 'Acta Crystallographica Section C'
_journal_page_first 488
_journal_page_last 489
_journal_paper_doi 10.1107/S0108270198014826
_journal_volume 55
_journal_year 1999
_chemical_formula_iupac '[Fe2 O (C18 H18 N2 S2)2]'
_chemical_formula_moiety '[Fe(EBTA)]2O'
_chemical_formula_sum 'C36 H36 Fe2 N4 O S4'
_chemical_formula_weight 780.63
_chemical_name_systematic
;
 \m-Oxo-bis-[N,N'-ehtylene-bis(2-thioacetophenonidenimine)iron(III)]
;
_space_group_IT_number 14
_symmetry_cell_setting monoclinic
_symmetry_space_group_name_Hall '-P 2yn'
_symmetry_space_group_name_H-M 'P 1 21/n 1'
_audit_creation_method SHELXL
_cell_angle_alpha 90.00
_cell_angle_beta 103.856(14)
_cell_angle_gamma 90.00
_cell_formula_units_Z 4
_cell_length_a 11.663(4)
_cell_length_b 25.704(5)
_cell_length_c 12.070(4)
_cell_measurement_reflns_used 25
_cell_measurement_temperature 223(2)
_cell_measurement_theta_max 25.2
_cell_measurement_theta_min 18.5
_cell_volume 3513.1(18)
_computing_cell_refinement 'SET4 (de Boer & Duisenberg, 1984)'
_computing_data_collection 'SDP (Enraf-Nonius, 1985)'
_computing_data_reduction SDP
_computing_molecular_graphics 'ZORTEP (Zsolnai, 1994)'
_computing_publication_material SHELXL93
_computing_structure_refinement 'SHELXL93 (Sheldrick, 1993)'
_computing_structure_solution 'SHELXS86 (Sheldrick, 1990)'
_diffrn_ambient_temperature 223(2)
_diffrn_measurement_device 'CAD4 ENRAF NONIUS'
_diffrn_measurement_method \w
_diffrn_radiation_monochromator graphite
_diffrn_radiation_source 'fine-focus sealed tube'
_diffrn_radiation_type CuK\a
_diffrn_radiation_wavelength 1.5418
_diffrn_reflns_av_R_equivalents 0.0669
_diffrn_reflns_av_sigmaI/netI 0.0643
_diffrn_reflns_limit_h_max 13
_diffrn_reflns_limit_h_min -3
_diffrn_reflns_limit_k_max 30
_diffrn_reflns_limit_k_min 0
_diffrn_reflns_limit_l_max 14
_diffrn_reflns_limit_l_min -14
_diffrn_reflns_number 8821
_diffrn_reflns_theta_max 65
_diffrn_reflns_theta_min 5.04
_diffrn_standards_decay_% 2.0
_diffrn_standards_interval_count 100
_diffrn_standards_interval_time 60
_diffrn_standards_number 3
_exptl_absorpt_coefficient_mu 9.124
_exptl_absorpt_correction_T_max 0.528
_exptl_absorpt_correction_T_min 0.443
_exptl_absorpt_correction_type '\y scan'
_exptl_crystal_colour brown
_exptl_crystal_density_diffrn 1.476
_exptl_crystal_density_method 'not measured'
_exptl_crystal_description plate
_exptl_crystal_F_000 1616
_exptl_crystal_size_max 0.3
_exptl_crystal_size_mid 0.15
_exptl_crystal_size_min 0.07
_refine_diff_density_max 0.508
_refine_diff_density_min -0.845
_refine_ls_extinction_method none
_refine_ls_goodness_of_fit_all 0.931
_refine_ls_goodness_of_fit_ref 0.854
_refine_ls_hydrogen_treatment constr
_refine_ls_matrix_type full
_refine_ls_number_parameters 424
_refine_ls_number_reflns 5948
_refine_ls_number_restraints 0
_refine_ls_restrained_S_all 0.933
_refine_ls_restrained_S_obs 0.854
_refine_ls_R_factor_all 0.0909
_refine_ls_R_factor_gt 0.0563
_refine_ls_shift/su_max 0.000
_refine_ls_structure_factor_coef Fsqd
_refine_ls_weighting_details 'w = 1/[\s^2^(Fo^2^)+(0.1131P)^2^+13.2629P] where P=(Fo^2^+2Fc^2^)/3'
_refine_ls_weighting_scheme calc
_refine_ls_wR_factor_all 0.1940
_refine_ls_wR_factor_ref 0.1514
_reflns_number_gt 4395
_reflns_number_total 5950
_reflns_threshold_expression F>2\s(F)
_cod_data_source_file jz1316.cif
_cod_data_source_block 1
_cod_depositor_comments
;
The following automatic conversions were performed:
'_geom_bond_publ_flag' value 'Yes' changed to 'yes' according to
'/home/saulius/struct/CIF-dictionaries/cif_core.dic' dictionary named
'cif_core.dic' version 2.4.1 from 2010-06-29 (20
times).

'_geom_bond_publ_flag' value 'No' changed to 'no' according to
'/home/saulius/struct/CIF-dictionaries/cif_core.dic' dictionary named
'cif_core.dic' version 2.4.1 from 2010-06-29 (36 times).

Automatic conversion script
Id: cif_fix_enum 1527 2010-12-29 10:47:43Z saulius 
;
_cod_original_cell_volume 3513.2(17)
_cod_original_sg_symbol_H-M 'P 21/n'
_cod_database_code 2008372

loop_
_symmetry_equiv_pos_as_xyz
'x, y, z'
'x+1/2, -y+1/2, z+1/2'
'-x, -y, -z'
'-x+1/2, y+1/2, -z+1/2'

loop_
_atom_site_aniso_label
_atom_site_aniso_U_11
_atom_site_aniso_U_22
_atom_site_aniso_U_33
_atom_site_aniso_U_12
_atom_site_aniso_U_13
_atom_site_aniso_U_23
Fe2 0.0339(5) 0.0268(4) 0.0356(5) 0.0013(3) 0.0102(4) -0.0011(4)
Fe1 0.0328(4) 0.0265(4) 0.0295(4) 0.0016(3) 0.0108(3) 0.0009(3)
S2 0.0480(8) 0.0414(8) 0.0362(7) 0.0013(6) 0.0182(6) -0.0079(6)
S4 0.0427(8) 0.0436(8) 0.0554(9) -0.0021(7) 0.0208(7) 0.0047(7)
S1 0.0469(8) 0.0441(8) 0.0390(8) -0.0090(7) 0.0060(6) 0.0023(6)
S3 0.0499(9) 0.0465(9) 0.0442(9) -0.0055(7) 0.0025(7) -0.0073(7)
N4 0.041(3) 0.024(2) 0.042(3) -0.002(2) 0.014(2) -0.003(2)
N2 0.039(2) 0.028(2) 0.032(2) 0.003(2) 0.015(2) 0.003(2)
N3 0.040(3) 0.032(2) 0.037(3) -0.002(2) 0.013(2) -0.002(2)
N1 0.038(3) 0.036(3) 0.033(2) -0.002(2) 0.014(2) 0.000(2)
C40 0.040(3) 0.032(3) 0.033(3) -0.004(2) 0.013(2) -0.004(2)
C42 0.046(3) 0.038(3) 0.033(3) -0.007(3) 0.010(2) 0.008(2)
C22 0.037(3) 0.040(3) 0.038(3) 0.004(2) 0.016(2) -0.001(3)
C3 0.038(3) 0.042(3) 0.043(3) -0.003(3) 0.011(3) -0.003(3)
C10 0.047(3) 0.034(3) 0.044(3) -0.004(3) 0.021(3) 0.000(3)
C20 0.041(3) 0.036(3) 0.031(3) 0.002(3) 0.012(2) -0.001(2)
C2 0.045(3) 0.043(3) 0.029(3) 0.002(3) 0.015(2) 0.003(2)
C31 0.056(4) 0.048(4) 0.031(3) 0.013(3) 0.018(3) 0.002(3)
C37 0.055(4) 0.062(4) 0.048(4) 0.004(3) 0.023(3) 0.004(3)
C1 0.046(3) 0.039(3) 0.034(3) -0.001(3) 0.012(3) 0.007(3)
C30 0.046(3) 0.039(3) 0.042(3) 0.003(3) 0.021(3) -0.005(3)
C26 0.045(4) 0.045(4) 0.047(4) -0.006(3) 0.017(3) -0.001(3)
C46 0.065(4) 0.029(3) 0.038(3) -0.002(3) 0.022(3) 0.001(3)
C33 0.054(4) 0.068(5) 0.040(4) 0.015(3) 0.014(3) -0.011(3)
C4 0.044(3) 0.036(3) 0.045(3) -0.006(3) 0.011(3) -0.002(3)
C41 0.056(4) 0.028(3) 0.027(3) -0.007(3) 0.014(2) -0.001(2)
C23 0.048(4) 0.048(4) 0.036(3) 0.010(3) 0.018(3) 0.008(3)
C21 0.036(3) 0.039(3) 0.034(3) 0.004(2) 0.012(2) 0.004(2)
C47 0.045(4) 0.044(4) 0.048(4) 0.005(3) 0.005(3) 0.008(3)
C32 0.055(4) 0.046(4) 0.035(3) 0.010(3) 0.012(3) -0.009(3)
C25 0.053(4) 0.039(4) 0.067(5) -0.003(3) 0.026(3) 0.007(3)
C12 0.039(3) 0.027(3) 0.059(4) -0.001(2) 0.006(3) -0.004(3)
C43 0.048(4) 0.042(4) 0.048(4) -0.014(3) -0.004(3) 0.012(3)
C24 0.067(5) 0.052(4) 0.056(4) 0.012(3) 0.037(4) 0.018(3)
C11 0.039(3) 0.035(3) 0.054(4) 0.000(3) 0.012(3) -0.007(3)
C13 0.047(4) 0.034(3) 0.064(4) -0.001(3) -0.007(3) -0.008(3)
C35 0.079(6) 0.100(6) 0.046(4) 0.029(5) 0.031(4) 0.019(4)
C45 0.087(5) 0.032(3) 0.045(4) -0.002(3) 0.018(3) 0.003(3)
C36 0.070(5) 0.077(5) 0.044(4) 0.012(4) 0.028(4) 0.009(4)
C44 0.095(6) 0.036(4) 0.048(4) -0.020(4) 0.004(4) 0.005(3)
C34 0.068(5) 0.106(7) 0.033(4) 0.030(5) 0.016(3) -0.001(4)
C27 0.050(4) 0.073(5) 0.037(3) -0.016(3) 0.007(3) 0.000(3)
C15 0.043(4) 0.078(6) 0.095(7) -0.001(4) 0.019(4) -0.036(5)
C17 0.054(4) 0.059(4) 0.067(5) -0.011(3) 0.023(4) 0.019(4)
C16 0.042(4) 0.069(5) 0.069(5) -0.005(3) 0.025(3) -0.010(4)
C14 0.042(4) 0.057(5) 0.094(6) 0.008(3) -0.008(4) -0.033(4)
O1 0.041(2) 0.033(2) 0.040(2) 0.003(2) 0.015(2) 0.002(2)

loop_
_atom_site_label
_atom_site_fract_x
_atom_site_fract_y
_atom_site_fract_z
_atom_site_U_iso_or_equiv
_atom_site_thermal_displace_type
_atom_site_calc_flag
_atom_site_refinement_flags
_atom_site_occupancy
_atom_site_disorder_group
_atom_site_type_symbol
Fe2 0.82094(7) 0.02966(3) 0.72337(7) 0.0318(2) Uani d . 1 . Fe
Fe1 0.77015(7) 0.15957(3) 0.77931(7) 0.0290(2) Uani d . 1 . Fe
S2 0.65009(13) 0.18160(6) 0.90229(12) 0.0404(4) Uani d . 1 . S
S4 0.72195(14) -0.02895(6) 0.81846(14) 0.0457(4) Uani d . 1 . S
S1 0.93087(14) 0.19645(6) 0.91143(13) 0.0440(4) Uani d . 1 . S
S3 0.70814(14) 0.00688(6) 0.54566(13) 0.0484(4) Uani d . 1 . S
N4 0.9784(4) -0.0045(2) 0.8190(4) 0.0351(10) Uani d . 1 . N
N2 0.6094(4) 0.1597(2) 0.6506(4) 0.0320(10) Uani d . 1 . N
N3 0.9586(4) 0.0573(2) 0.6390(4) 0.0353(10) Uani d . 1 . N
N1 0.8204(4) 0.2066(2) 0.6503(4) 0.0351(10) Uani d . 1 . N
C40 1.0059(5) -0.0508(2) 0.8560(5) 0.0340(12) Uani d . 1 . C
C42 0.7943(5) -0.0862(2) 0.7930(5) 0.0388(13) Uani d . 1 . C
C22 0.5563(5) 0.1269(2) 0.8717(5) 0.0370(13) Uani d . 1 . C
C3 1.0779(5) 0.0504(2) 0.7142(5) 0.0410(13) Uani d . 1 . C
H3A 1.1237(5) 0.0820(2) 0.7151(5) 0.049 Uiso calc R 1 . H
H3B 1.1186(5) 0.0223(2) 0.6861(5) 0.049 Uiso calc R 1 . H
C10 0.9212(5) 0.2277(2) 0.6496(5) 0.0399(14) Uani d . 1 . C
C20 0.5163(5) 0.1328(2) 0.6533(5) 0.0354(12) Uani d . 1 . C
C2 0.6212(5) 0.1830(2) 0.5430(5) 0.0378(13) Uani d . 1 . C
H2A 0.5462(5) 0.1977(2) 0.5026(5) 0.045 Uiso calc R 1 . H
H2B 0.6438(5) 0.1566(2) 0.4950(5) 0.045 Uiso calc R 1 . H
C31 0.8327(6) 0.0856(2) 0.4573(5) 0.0438(15) Uani d . 1 . C
C37 1.0586(6) 0.0870(3) 0.4942(6) 0.053(2) Uani d . 1 . C
H37A 1.089(3) 0.1206(8) 0.521(3) 0.080 Uiso calc R 1 . H
H37B 1.0386(11) 0.0869(18) 0.4123(6) 0.080 Uiso calc R 1 . H
H37C 1.1177(16) 0.0610(11) 0.522(3) 0.080 Uiso calc R 1 . H
C1 0.7138(5) 0.2252(2) 0.5678(5) 0.0393(13) Uani d . 1 . C
H1A 0.7342(5) 0.2354(2) 0.4976(5) 0.047 Uiso calc R 1 . H
H1B 0.6826(5) 0.2554(2) 0.5987(5) 0.047 Uiso calc R 1 . H
C30 0.9486(5) 0.0750(2) 0.5373(5) 0.0404(14) Uani d . 1 . C
C26 0.4319(5) 0.0632(2) 0.7519(5) 0.0448(15) Uani d . 1 . C
H26 0.4003(5) 0.0494(2) 0.6799(5) 0.054 Uiso calc R 1 . H
C46 0.9650(6) -0.1422(2) 0.7992(5) 0.0425(14) Uani d . 1 . C
H46 1.0463(6) -0.1474(2) 0.8205(5) 0.051 Uiso calc R 1 . H
C33 0.6277(6) 0.0680(3) 0.3635(5) 0.053(2) Uani d . 1 . C
H33 0.5602(6) 0.0477(3) 0.3558(5) 0.064 Uiso calc R 1 . H
C4 1.0657(5) 0.0381(2) 0.8340(5) 0.0412(14) Uani d . 1 . C
H4A 1.1408(5) 0.0271(2) 0.8822(5) 0.049 Uiso calc R 1 . H
H4B 1.0380(5) 0.0683(2) 0.8682(5) 0.049 Uiso calc R 1 . H
C41 0.9176(5) -0.0930(2) 0.8180(4) 0.0365(13) Uani d . 1 . C
C23 0.5288(5) 0.1018(2) 0.9651(5) 0.0427(14) Uani d . 1 . C
H23 0.5614(5) 0.1144(2) 1.0381(5) 0.051 Uiso calc R 1 . H
C21 0.5025(5) 0.1081(2) 0.7606(5) 0.0357(12) Uani d . 1 . C
C47 1.1253(5) -0.0650(2) 0.9302(5) 0.0468(15) Uani d . 1 . C
H47A 1.1817(10) -0.0671(17) 0.8841(8) 0.070 Uiso calc R 1 . H
H47B 1.1203(10) -0.0980(8) 0.966(3) 0.070 Uiso calc R 1 . H
H47C 1.1498(18) -0.0388(9) 0.988(2) 0.070 Uiso calc R 1 . H
C32 0.7278(6) 0.0571(2) 0.4529(5) 0.0448(15) Uani d . 1 . C
C25 0.4076(6) 0.0390(2) 0.8447(6) 0.051(2) Uani d . 1 . C
H25 0.3600(6) 0.0095(2) 0.8357(6) 0.061 Uiso calc R 1 . H
C12 1.0431(5) 0.1901(2) 0.8370(6) 0.0427(14) Uani d . 1 . C
C43 0.7229(6) -0.1290(2) 0.7465(5) 0.049(2) Uani d . 1 . C
H43 0.6412(6) -0.1257(2) 0.7308(5) 0.058 Uiso calc R 1 . H
C24 0.4559(6) 0.0594(3) 0.9532(6) 0.055(2) Uani d . 1 . C
H24 0.4384(6) 0.0442(3) 1.0172(6) 0.065 Uiso calc R 1 . H
C11 1.0319(5) 0.2079(2) 0.7239(6) 0.0429(14) Uani d . 1 . C
C13 1.1514(6) 0.1686(2) 0.8944(6) 0.052(2) Uani d . 1 . C
H13 1.1595(6) 0.1552(2) 0.9675(6) 0.063 Uiso calc R 1 . H
C35 0.7272(8) 0.1383(4) 0.2958(6) 0.072(2) Uani d . 1 . C
H35 0.7260(8) 0.1661(4) 0.2463(6) 0.087 Uiso calc R 1 . H
C45 0.8922(7) -0.1825(2) 0.7496(6) 0.054(2) Uani d . 1 . C
H45 0.9243(7) -0.2140(2) 0.7339(6) 0.065 Uiso calc R 1 . H
C36 0.8287(7) 0.1266(3) 0.3792(6) 0.061(2) Uani d . 1 . C
H36 0.8962(7) 0.1465(3) 0.3835(6) 0.074 Uiso calc R 1 . H
C44 0.7716(8) -0.1756(3) 0.7238(6) 0.062(2) Uani d . 1 . C
H44 0.7223(8) -0.2027(3) 0.6906(6) 0.074 Uiso calc R 1 . H
C34 0.6278(7) 0.1076(4) 0.2881(6) 0.069(2) Uani d . 1 . C
H34 0.5602(7) 0.1141(4) 0.2309(6) 0.082 Uiso calc R 1 . H
C27 0.4178(6) 0.1256(3) 0.5484(5) 0.054(2) Uani d . 1 . C
H27A 0.3467(12) 0.1162(18) 0.5705(5) 0.081 Uiso calc R 1 . H
H27B 0.4384(19) 0.0984(13) 0.502(2) 0.081 Uiso calc R 1 . H
H27C 0.405(3) 0.1574(6) 0.506(2) 0.081 Uiso calc R 1 . H
C15 1.2390(6) 0.1869(3) 0.7363(8) 0.071(2) Uani d . 1 . C
H15 1.3042(6) 0.1868(3) 0.7045(8) 0.086 Uiso calc R 1 . H
C17 0.9309(6) 0.2731(3) 0.5723(6) 0.059(2) Uani d . 1 . C
H17A 1.0084(16) 0.2881(13) 0.596(3) 0.088 Uiso calc R 1 . H
H17B 0.873(3) 0.2989(9) 0.578(3) 0.088 Uiso calc R 1 . H
H17C 0.918(5) 0.2612(4) 0.4949(9) 0.088 Uiso calc R 1 . H
C16 1.1325(6) 0.2071(3) 0.6763(7) 0.058(2) Uani d . 1 . C
H16 1.1263(6) 0.2204(3) 0.6034(7) 0.070 Uiso calc R 1 . H
C14 1.2475(6) 0.1669(3) 0.8442(8) 0.068(2) Uani d . 1 . C
H14 1.3182(6) 0.1521(3) 0.8840(8) 0.082 Uiso calc R 1 . H
O1 0.7990(3) 0.09193(14) 0.7760(3) 0.0370(9) Uani d . 1 . O

loop_
_atom_type_symbol
_atom_type_description
_atom_type_scat_dispersion_real
_atom_type_scat_dispersion_imag
_atom_type_scat_source
C C 0.0181 0.0091 'International Tables Vol C Tables 4.2.6.8 and 6.1.1.4'
S S 0.3331 0.5567 'International Tables Vol C Tables 4.2.6.8 and 6.1.1.4'
N N 0.0311 0.0180 'International Tables Vol C Tables 4.2.6.8 and 6.1.1.4'
H H 0.0000 0.0000 'International Tables Vol C Tables 4.2.6.8 and 6.1.1.4'
Fe Fe -1.1336 3.1974 'International Tables Vol C Tables 4.2.6.8 and 6.1.1.4'
O O 0.0492 0.0322 'International Tables Vol C Tables 4.2.6.8 and 6.1.1.4'

loop_
_geom_angle_atom_site_label_1
_geom_angle_atom_site_label_2
_geom_angle_atom_site_label_3
_geom_angle
_geom_angle_publ_flag
S1 Fe1 S2 88.47(6) yes
S1 Fe1 N1 87.32(13) yes
S2 Fe1 N2 84.64(12) yes
N1 Fe1 N2 79.4(2) yes
S1 Fe1 O1 106.63(14) yes
S2 Fe1 O1 113.40(13) yes
N1 Fe1 O1 116.5(2) yes
N2 Fe1 O1 97.1(2) yes
S3 Fe2 S4 93.08(7) yes
S3 Fe2 N3 88.20(13) yes
S3 Fe2 N4 129.06(13) yes
N3 Fe2 N4 75.7(2) yes
S3 Fe2 O1 117.74(14) yes
S4 Fe2 O1 105.94(13) yes
N3 Fe2 O1 93.3(2) yes
N4 Fe2 O1 111.3(2) yes
N4 Fe2 S4 86.05(13) no
N3 Fe2 S4 157.33(13) no
N1 Fe1 S2 128.94(13) no
N2 Fe1 S1 156.09(13) no
C22 S2 Fe1 96.3(2) no
C42 S4 Fe2 98.0(2) no
C12 S1 Fe1 100.7(2) no
C32 S3 Fe2 105.9(2) no
C40 N4 C4 122.5(5) no
C40 N4 Fe2 133.4(4) no
C4 N4 Fe2 104.0(3) no
C20 N2 C2 119.9(5) no
C20 N2 Fe1 125.3(4) no
C2 N2 Fe1 113.2(3) no
C30 N3 C3 119.0(5) no
C30 N3 Fe2 129.9(4) no
C3 N3 Fe2 111.0(3) no
C10 N1 C1 118.7(5) no
C10 N1 Fe1 129.9(4) no
C1 N1 Fe1 109.7(3) no
N4 C40 C41 118.1(5) no
N4 C40 C47 123.3(5) no
C41 C40 C47 118.5(5) no
C41 C42 C43 117.6(6) no
C41 C42 S4 125.0(4) no
C43 C42 S4 117.4(5) no
C23 C22 C21 117.9(5) no
C23 C22 S2 116.6(5) no
C21 C22 S2 125.4(4) no
N3 C3 C4 108.7(5) no
N1 C10 C11 121.1(5) no
N1 C10 C17 121.8(6) no
C11 C10 C17 117.1(5) no
N2 C20 C21 121.1(5) no
N2 C20 C27 121.4(5) no
C21 C20 C27 117.4(5) no
N2 C2 C1 109.4(4) no
C36 C31 C32 118.2(6) no
C36 C31 C30 116.8(6) no
C32 C31 C30 125.0(6) no
N1 C1 C2 110.5(5) no
N3 C30 C31 122.9(5) no
N3 C30 C37 120.3(6) no
C31 C30 C37 116.8(5) no
C25 C26 C21 123.0(6) no
C45 C46 C41 120.9(6) no
C34 C33 C32 121.6(7) no
N4 C4 C3 104.9(5) no
C42 C41 C46 119.5(5) no
C42 C41 C40 124.8(5) no
C46 C41 C40 115.6(5) no
C24 C23 C22 122.6(6) no
C26 C21 C22 117.9(5) no
C26 C21 C20 118.0(5) no
C22 C21 C20 124.1(5) no
C31 C32 C33 118.3(6) no
C31 C32 S3 126.8(5) no
C33 C32 S3 114.9(5) no
C26 C25 C24 118.7(6) no
C13 C12 C11 118.0(6) no
C13 C12 S1 118.4(5) no
C11 C12 S1 123.5(5) no
C44 C43 C42 121.6(6) no
C23 C24 C25 119.8(6) no
C12 C11 C16 119.3(6) no
C12 C11 C10 124.3(5) no
C16 C11 C10 116.4(6) no
C14 C13 C12 121.3(7) no
C34 C35 C36 118.6(8) no
C44 C45 C46 119.4(7) no
C35 C36 C31 122.2(8) no
C45 C44 C43 120.8(6) no
C33 C34 C35 120.9(7) no
C16 C15 C14 119.1(7) no
C15 C16 C11 121.2(7) no
C15 C14 C13 120.9(7) no
Fe2 O1 Fe1 160.6(2) yes

loop_
_geom_bond_atom_site_label_1
_geom_bond_atom_site_label_2
_geom_bond_site_symmetry_2
_geom_bond_distance
_geom_bond_publ_flag
Fe1 S1 . 2.350(2) yes
Fe1 S2 . 2.341(2) yes
Fe1 N1 . 2.161(4) yes
Fe1 N2 . 2.129(5) yes
Fe1 O1 . 1.773(4) yes
Fe2 S3 . 2.307(2) yes
Fe2 S4 . 2.357(2) yes
Fe2 N3 . 2.215(5) yes
Fe2 N4 . 2.112(5) yes
Fe2 O1 . 1.763(4) yes
N1 C1 . 1.474(7) yes
C1 C2 . 1.508(8) yes
N2 C2 . 1.466(7) yes
N1 C10 . 1.295(7) yes
N2 C20 . 1.294(7) yes
N3 C3 . 1.478(7) yes
C3 C4 . 1.520(8) yes
N4 C4 . 1.477(7) yes
N3 C30 . 1.289(7) yes
N4 C40 . 1.283(7) yes
S2 C22 . 1.765(6) no
S4 C42 . 1.761(6) no
S1 C12 . 1.764(6) no
S3 C32 . 1.759(7) no
C40 C41 . 1.491(7) no
C40 C47 . 1.509(8) no
C42 C41 . 1.408(8) no
C42 C43 . 1.411(8) no
C22 C23 . 1.402(8) no
C22 C21 . 1.422(8) no
C10 C11 . 1.475(8) no
C10 C17 . 1.517(8) no
C20 C21 . 1.487(8) no
C20 C27 . 1.504(8) no
C31 C36 . 1.408(9) no
C31 C32 . 1.416(9) no
C31 C30 . 1.486(9) no
C37 C30 . 1.526(8) no
C26 C25 . 1.368(9) no
C26 C21 . 1.406(8) no
C46 C45 . 1.381(9) no
C46 C41 . 1.421(8) no
C33 C34 . 1.365(10) no
C33 C32 . 1.416(9) no
C23 C24 . 1.369(9) no
C25 C24 . 1.399(10) no
C12 C13 . 1.400(8) no
C12 C11 . 1.416(9) no
C43 C44 . 1.380(10) no
C11 C16 . 1.425(9) no
C13 C14 . 1.397(11) no
C35 C34 . 1.387(12) no
C35 C36 . 1.391(10) no
C45 C44 . 1.378(10) no
C15 C16 . 1.381(10) no
C15 C14 . 1.382(12) no
